data_4027282
loop_
_publ_author_name
'J\'er\^ome Bayardon'
'Hugo Laureano'
'Vincent Diemer'
'Mathieu Dutartre'
'Utpal Das'
'Yoann Rousselin'
'Jean-Christophe Henry'
'Fran\,coise Colobert'
'Fr\'ed\'eric R. Leroux'
'Sylvain Jug\'e'

_publ_contact_author_address
;
ICMUB
UMR 5260
CNRS - Univ. de Bourgogne
9 avenue AlainSavary
21078 Dijon Cedex
France
;
_publ_contact_author_email Sylvain.Juge@u-bourgogne.fr
_publ_contact_author_fax '+33 (0)3 80 39 60 98'
_publ_contact_author_name 'Sylvain Juge'
_publ_contact_author_phone '+33 (0)3 80 39 61 13 '
_publ_section_title
;
 Stereoselective Synthesis of o-Bromo (or Iodo)aryl P-Chirogenic
 Phosphines Based on Aryne Chemistry
;
_journal_name_full 'Journal of Organic Chemistry'
_journal_page_first 5759
_journal_page_last 5769
_journal_paper_doi 10.1021/jo300910w
_journal_volume 77
_journal_year 2012
_chemical_absolute_configuration ad
_chemical_formula_moiety 'C22 H21 B Br Fe P'
_chemical_formula_sum 'C22 H21 B Br Fe P'
_chemical_formula_weight 462.93
_chemical_name_systematic
;
 ?
;
_space_group_IT_number 4
_symmetry_cell_setting monoclinic
_symmetry_space_group_name_Hall 'P 2yb'
_symmetry_space_group_name_H-M 'P 1 21 1'
_atom_sites_solution_hydrogens geom
_atom_sites_solution_primary direct
_atom_sites_solution_secondary difmap
_audit_creation_method SHELXL-97
_audit_update_record
;
2010-06-14 # Formatted by publCIF
;
_cell_angle_alpha 90.00
_cell_angle_beta 108.6280(10)
_cell_angle_gamma 90.00
_cell_formula_units_Z 2
_cell_length_a 7.6961(2)
_cell_length_b 14.5022(5)
_cell_length_c 9.1795(3)
_cell_measurement_reflns_used 5398
_cell_measurement_temperature 115(2)
_cell_measurement_theta_max 27.485
_cell_measurement_theta_min 0.998
_cell_volume 970.85(5)
_computing_cell_refinement 'HKL Scalepack (Otwinowski & Minor 1997)'
_computing_data_collection 'Collect (Nonius BV, 1997-2000)'
_computing_data_reduction 'HKL Denzo and Scalepack (Otwinowski & Minor 1997)'
_computing_molecular_graphics 'ORTEP3 (Farrugia,1997)'
_computing_publication_material 'WinGX publication routines (Farrugia, 1999)'
_computing_structure_refinement 'SHELXL-97 (Sheldrick, 1997)'
_computing_structure_solution 'SIR92 (Altomare et al., 1993)'
_diffrn_ambient_temperature 115(2)
_diffrn_measured_fraction_theta_full 0.990
_diffrn_measured_fraction_theta_max 0.990
_diffrn_measurement_device_type KappaCCD
_diffrn_measurement_method CCD
_diffrn_radiation_monochromator graphite
_diffrn_radiation_source 'fine-focus sealed tube'
_diffrn_radiation_type MoK\a
_diffrn_radiation_wavelength 0.71073
_diffrn_reflns_av_R_equivalents 0.0000
_diffrn_reflns_av_sigmaI/netI 0.0477
_diffrn_reflns_limit_h_max 10
_diffrn_reflns_limit_h_min -9
_diffrn_reflns_limit_k_max 18
_diffrn_reflns_limit_k_min -17
_diffrn_reflns_limit_l_max 11
_diffrn_reflns_limit_l_min -11
_diffrn_reflns_number 4164
_diffrn_reflns_theta_full 27.51
_diffrn_reflns_theta_max 27.51
_diffrn_reflns_theta_min 3.13
_exptl_absorpt_coefficient_mu 2.920
_exptl_absorpt_correction_type none
_exptl_crystal_colour orange
_exptl_crystal_density_diffrn 1.584
_exptl_crystal_description Prism
_exptl_crystal_F_000 468
_exptl_crystal_size_max 0.22
_exptl_crystal_size_mid 0.20
_exptl_crystal_size_min 0.20
_refine_diff_density_max 0.398
_refine_diff_density_min -0.747
_refine_diff_density_rms 0.075
_refine_ls_abs_structure_details 'Flack H D (1983), Acta Cryst. A39, 876-881'
_refine_ls_abs_structure_Flack 0.002(7)
_refine_ls_extinction_method none
_refine_ls_goodness_of_fit_ref 1.058
_refine_ls_hydrogen_treatment noref
_refine_ls_matrix_type full
_refine_ls_number_constraints 0
_refine_ls_number_parameters 237
_refine_ls_number_reflns 4164
_refine_ls_number_restraints 1
_refine_ls_restrained_S_all 1.057
_refine_ls_R_factor_all 0.0338
_refine_ls_R_factor_gt 0.0293
_refine_ls_shift/su_max 0.001
_refine_ls_shift/su_mean 0.000
_refine_ls_structure_factor_coef Fsqd
_refine_ls_weighting_details 'calc w=1/[\s^2^(Fo^2^)+(0.0273P)^2^+0.1276P] where P=(Fo^2^+2Fc^2^)/3'
_refine_ls_weighting_scheme calc
_refine_ls_wR_factor_gt 0.0629
_refine_ls_wR_factor_ref 0.0647
_reflns_number_gt 3891
_reflns_number_total 4164
_reflns_threshold_expression >2sigma(I)
_cod_data_source_file jo300910w_si_005.cif
_cod_data_source_block 08jb193
_cod_original_sg_symbol_H-M 'P 21'
_cod_database_code 4027282

loop_
_symmetry_equiv_pos_as_xyz
'x, y, z'
'-x, y+1/2, -z'

loop_
_atom_site_label
_atom_site_type_symbol
_atom_site_fract_x
_atom_site_fract_y
_atom_site_fract_z
_atom_site_U_iso_or_equiv
_atom_site_adp_type
_atom_site_occupancy
_atom_site_symmetry_multiplicity
_atom_site_calc_flag
_atom_site_refinement_flags
C1 C 0.9590(4) 0.0421(2) 0.2350(3) 0.0147(6) Uani 1 1 d .
C2 C 0.9121(4) 0.0747(2) 0.3665(4) 0.0183(6) Uani 1 1 d .
H2 H 0.9537 0.0491 0.4670 0.022 Uiso 1 1 calc R
C3 C 0.7934(4) 0.1515(2) 0.3195(4) 0.0233(7) Uani 1 1 d .
H3 H 0.7420 0.1862 0.3834 0.028 Uiso 1 1 calc R
C4 C 0.7641(4) 0.1678(2) 0.1602(4) 0.0237(7) Uani 1 1 d .
H4 H 0.6901 0.2152 0.0997 0.028 Uiso 1 1 calc R
C5 C 0.8647(4) 0.1008(2) 0.1080(4) 0.0193(7) Uani 1 1 d .
H5 H 0.8692 0.0955 0.0061 0.023 Uiso 1 1 calc R
C6 C 1.1804(4) 0.2706(2) 0.4399(3) 0.0181(6) Uani 1 1 d .
H6 H 1.1515 0.2903 0.5281 0.022 Uiso 1 1 calc R
C7 C 1.1138(4) 0.3108(2) 0.2914(4) 0.0200(7) Uani 1 1 d .
H7 H 1.0321 0.3617 0.2628 0.024 Uiso 1 1 calc R
C8 C 1.1910(4) 0.2616(2) 0.1933(4) 0.0211(7) Uani 1 1 d .
H8 H 1.1707 0.2737 0.0875 0.025 Uiso 1 1 calc R
C9 C 1.3041(4) 0.1907(2) 0.2818(4) 0.0231(7) Uani 1 1 d .
H9 H 1.3728 0.1473 0.2452 0.028 Uiso 1 1 calc R
C10 C 1.2968(4) 0.1961(2) 0.4344(4) 0.0208(7) Uani 1 1 d .
H10 H 1.3588 0.1568 0.5176 0.025 Uiso 1 1 calc R
C11 C 1.2716(4) -0.0578(2) 0.4150(4) 0.0167(6) Uani 1 1 d .
C12 C 1.4506(4) -0.0290(2) 0.4338(4) 0.0204(7) Uani 1 1 d .
H12 H 1.4855 -0.0137 0.3464 0.024 Uiso 1 1 calc R
C13 C 1.5769(5) -0.0228(2) 0.5792(4) 0.0239(7) Uani 1 1 d .
H13 H 1.6979 -0.0022 0.5912 0.029 Uiso 1 1 calc R
C14 C 1.5298(4) -0.0459(2) 0.7068(4) 0.0252(7) Uani 1 1 d .
H14 H 1.6179 -0.0415 0.8063 0.030 Uiso 1 1 calc R
C15 C 1.3536(5) -0.0758(2) 0.6901(4) 0.0272(8) Uani 1 1 d .
H15 H 1.3204 -0.0917 0.7781 0.033 Uiso 1 1 calc R
C16 C 1.2256(4) -0.0825(2) 0.5446(4) 0.0215(7) Uani 1 1 d .
H16 H 1.1055 -0.1041 0.5332 0.026 Uiso 1 1 calc R
C17 C 0.9490(4) -0.1530(2) 0.2119(3) 0.0141(6) Uani 1 1 d .
C18 C 0.7587(4) -0.1382(2) 0.1683(4) 0.0163(6) Uani 1 1 d .
H18 H 0.7131 -0.0769 0.1560 0.020 Uiso 1 1 calc R
C19 C 0.6366(4) -0.2108(2) 0.1430(3) 0.0191(6) Uani 1 1 d .
H19 H 0.5086 -0.1990 0.1135 0.023 Uiso 1 1 calc R
C20 C 0.7001(4) -0.3005(2) 0.1606(4) 0.0216(7) Uani 1 1 d .
H20 H 0.6157 -0.3503 0.1431 0.026 Uiso 1 1 calc R
C21 C 0.8876(4) -0.3182(2) 0.2038(3) 0.0200(6) Uani 1 1 d .
H21 H 0.9321 -0.3797 0.2160 0.024 Uiso 1 1 calc R
C22 C 1.0074(4) -0.2449(2) 0.2284(3) 0.0153(6) Uani 1 1 d .
P P 1.10070(10) -0.05377(5) 0.22617(8) 0.01412(16) Uani 1 1 d .
Fe Fe 1.03943(5) 0.17474(3) 0.28295(5) 0.01426(10) Uani 1 1 d .
Br Br 1.26202(4) -0.27481(2) 0.28791(3) 0.02124(8) Uani 1 1 d .
B B 1.1867(5) -0.0482(2) 0.0506(4) 0.0200(7) Uani 1 1 d .
H1A H 1.0860 -0.0289 -0.0402 0.030 Uiso 1 1 calc R
H1B H 1.2303 -0.1092 0.0323 0.030 Uiso 1 1 calc R
H1C H 1.2874 -0.0037 0.0705 0.030 Uiso 1 1 calc R

loop_
_atom_site_aniso_label
_atom_site_aniso_U_11
_atom_site_aniso_U_22
_atom_site_aniso_U_33
_atom_site_aniso_U_23
_atom_site_aniso_U_13
_atom_site_aniso_U_12
C1 0.0122(14) 0.0171(15) 0.0140(16) -0.0010(11) 0.0028(12) -0.0040(11)
C2 0.0179(15) 0.0197(15) 0.0192(17) 0.0008(12) 0.0089(13) -0.0036(12)
C3 0.0144(14) 0.0231(16) 0.033(2) -0.0077(14) 0.0085(14) -0.0015(13)
C4 0.0154(14) 0.0193(16) 0.0302(19) -0.0017(14) -0.0015(13) 0.0007(13)
C5 0.0191(15) 0.0170(14) 0.0170(16) -0.0020(12) -0.0012(13) -0.0013(12)
C6 0.0208(15) 0.0172(14) 0.0157(15) -0.0053(12) 0.0049(12) -0.0058(12)
C7 0.0241(16) 0.0141(14) 0.0214(18) -0.0022(12) 0.0065(14) -0.0019(13)
C8 0.0294(16) 0.0186(14) 0.0168(16) -0.0036(12) 0.0097(13) -0.0053(14)
C9 0.0177(14) 0.0227(16) 0.0313(19) -0.0091(14) 0.0110(14) -0.0056(13)
C10 0.0140(14) 0.0201(16) 0.0222(17) -0.0026(12) -0.0031(12) -0.0034(12)
C11 0.0170(14) 0.0130(13) 0.0190(16) -0.0004(12) 0.0041(12) 0.0014(12)
C12 0.0194(16) 0.0176(15) 0.0242(17) 0.0004(13) 0.0070(13) 0.0004(13)
C13 0.0130(15) 0.0204(16) 0.033(2) -0.0005(14) 0.0000(14) 0.0018(13)
C14 0.0216(16) 0.0245(16) 0.0208(17) -0.0038(15) -0.0055(13) 0.0012(14)
C15 0.0309(18) 0.0300(18) 0.0168(18) 0.0018(14) 0.0023(14) 0.0062(16)
C16 0.0154(15) 0.0234(16) 0.0236(18) 0.0037(13) 0.0032(13) -0.0020(13)
C17 0.0168(14) 0.0154(14) 0.0118(14) -0.0028(11) 0.0069(12) -0.0022(11)
C18 0.0165(15) 0.0179(15) 0.0140(16) 0.0000(12) 0.0044(12) 0.0015(12)
C19 0.0140(15) 0.0259(16) 0.0163(16) -0.0026(13) 0.0035(12) -0.0036(13)
C20 0.0231(15) 0.0216(17) 0.0205(17) -0.0028(12) 0.0078(13) -0.0117(12)
C21 0.0274(16) 0.0144(13) 0.0178(16) 0.0003(13) 0.0067(13) -0.0009(14)
C22 0.0181(14) 0.0178(15) 0.0108(15) 0.0007(11) 0.0057(12) -0.0010(12)
P 0.0141(4) 0.0140(4) 0.0139(4) 0.0002(3) 0.0039(3) -0.0013(3)
Fe 0.0139(2) 0.0138(2) 0.0139(2) -0.00103(17) 0.00284(17) -0.00058(17)
Br 0.01816(14) 0.01900(14) 0.02564(18) 0.00192(13) 0.00571(12) 0.00392(13)
B 0.0238(18) 0.0181(16) 0.0191(18) -0.0011(14) 0.0082(15) -0.0012(15)

loop_
_atom_type_symbol
_atom_type_description
_atom_type_scat_dispersion_real
_atom_type_scat_dispersion_imag
_atom_type_scat_source
C C 0.0033 0.0016 'International Tables Vol C Tables 4.2.6.8 and 6.1.1.4'
H H 0.0000 0.0000 'International Tables Vol C Tables 4.2.6.8 and 6.1.1.4'
P P 0.1023 0.0942 'International Tables Vol C Tables 4.2.6.8 and 6.1.1.4'
Fe Fe 0.3463 0.8444 'International Tables Vol C Tables 4.2.6.8 and 6.1.1.4'
Br Br -0.2901 2.4595 'International Tables Vol C Tables 4.2.6.8 and 6.1.1.4'
B B 0.0013 0.0007 'International Tables Vol C Tables 4.2.6.8 and 6.1.1.4'

loop_
_geom_angle_atom_site_label_1
_geom_angle_atom_site_label_2
_geom_angle_atom_site_label_3
_geom_angle
C5 C1 C2 106.7(3)
C5 C1 P 125.5(2)
C2 C1 P 127.8(2)
C5 C1 Fe 69.76(17)
C2 C1 Fe 69.39(16)
P C1 Fe 126.91(15)
C3 C2 C1 108.2(3)
C3 C2 Fe 70.51(17)
C1 C2 Fe 68.90(16)
C3 C2 H2 125.9
C1 C2 H2 125.9
Fe C2 H2 126.3
C2 C3 C4 108.5(3)
C2 C3 Fe 68.91(16)
C4 C3 Fe 69.96(18)
C2 C3 H3 125.7
C4 C3 H3 125.7
Fe C3 H3 127.0
C5 C4 C3 108.0(3)
C5 C4 Fe 68.96(17)
C3 C4 Fe 69.47(17)
C5 C4 H4 126.0
C3 C4 H4 126.0
Fe C4 H4 127.1
C4 C5 C1 108.7(3)
C4 C5 Fe 70.56(17)
C1 C5 Fe 68.79(16)
C4 C5 H5 125.7
C1 C5 H5 125.7
Fe C5 H5 126.6
C10 C6 C7 108.6(3)
C10 C6 Fe 69.87(16)
C7 C6 Fe 69.88(17)
C10 C6 H6 125.7
C7 C6 H6 125.7
Fe C6 H6 126.1
C6 C7 C8 107.8(3)
C6 C7 Fe 69.57(17)
C8 C7 Fe 70.10(17)
C6 C7 H7 126.1
C8 C7 H7 126.1
Fe C7 H7 125.8
C7 C8 C9 107.8(3)
C7 C8 Fe 69.44(17)
C9 C8 Fe 69.60(18)
C7 C8 H8 126.1
C9 C8 H8 126.1
Fe C8 H8 126.4
C8 C9 C10 108.3(3)
C8 C9 Fe 69.96(17)
C10 C9 Fe 69.49(16)
C8 C9 H9 125.9
C10 C9 H9 125.9
Fe C9 H9 126.3
C6 C10 C9 107.5(3)
C6 C10 Fe 69.71(16)
C9 C10 Fe 69.93(17)
C6 C10 H10 126.2
C9 C10 H10 126.2
Fe C10 H10 125.7
C16 C11 C12 118.8(3)
C16 C11 P 121.4(2)
C12 C11 P 119.6(2)
C13 C12 C11 120.1(3)
C13 C12 H12 120.0
C11 C12 H12 120.0
C14 C13 C12 120.8(3)
C14 C13 H13 119.6
C12 C13 H13 119.6
C13 C14 C15 119.9(3)
C13 C14 H14 120.1
C15 C14 H14 120.1
C14 C15 C16 119.8(3)
C14 C15 H15 120.1
C16 C15 H15 120.1
C15 C16 C11 120.6(3)
C15 C16 H16 119.7
C11 C16 H16 119.7
C22 C17 C18 116.4(3)
C22 C17 P 124.4(2)
C18 C17 P 118.9(2)
C19 C18 C17 121.6(3)
C19 C18 H18 119.2
C17 C18 H18 119.2
C20 C19 C18 120.1(3)
C20 C19 H19 119.9
C18 C19 H19 119.9
C19 C20 C21 120.2(3)
C19 C20 H20 119.9
C21 C20 H20 119.9
C22 C21 C20 118.9(3)
C22 C21 H21 120.5
C20 C21 H21 120.5
C21 C22 C17 122.8(3)
C21 C22 Br 116.4(2)
C17 C22 Br 120.8(2)
C1 P C11 104.44(13)
C1 P C17 103.29(13)
C11 P C17 107.12(13)
C1 P B 112.53(15)
C11 P B 117.56(15)
C17 P B 110.74(14)
C1 Fe C2 41.71(12)
C1 Fe C5 41.45(12)
C2 Fe C5 69.25(13)
C1 Fe C6 148.72(12)
C2 Fe C6 115.49(12)
C5 Fe C6 168.49(12)
C1 Fe C10 116.96(12)
C2 Fe C10 109.28(12)
C5 Fe C10 149.97(12)
C6 Fe C10 40.42(12)
C1 Fe C7 170.07(12)
C2 Fe C7 146.65(12)
C5 Fe C7 129.97(13)
C6 Fe C7 40.55(12)
C10 Fe C7 68.32(12)
C1 Fe C9 109.94(12)
C2 Fe C9 132.92(13)
C5 Fe C9 117.44(13)
C6 Fe C9 67.86(12)
C10 Fe C9 40.59(12)
C7 Fe C9 68.03(13)
C1 Fe C3 69.26(12)
C2 Fe C3 40.59(12)
C5 Fe C3 68.41(13)
C6 Fe C3 107.80(13)
C10 Fe C3 131.01(14)
C7 Fe C3 114.37(12)
C9 Fe C3 170.85(14)
C1 Fe C8 131.84(12)
C2 Fe C8 172.03(12)
C5 Fe C8 108.79(13)
C6 Fe C8 67.98(12)
C10 Fe C8 68.29(13)
C7 Fe C8 40.46(12)
C9 Fe C8 40.44(13)
C3 Fe C8 146.68(13)
C1 Fe C4 69.22(12)
C2 Fe C4 68.64(13)
C5 Fe C4 40.48(12)
C6 Fe C4 129.77(13)
C10 Fe C4 168.97(13)
C7 Fe C4 107.09(13)
C9 Fe C4 148.36(14)
C3 Fe C4 40.56(13)
C8 Fe C4 115.26(14)
P B H1A 109.5
P B H1B 109.5
H1A B H1B 109.5
P B H1C 109.5
H1A B H1C 109.5
H1B B H1C 109.5

loop_
_geom_bond_atom_site_label_1
_geom_bond_atom_site_label_2
_geom_bond_distance
C1 C5 1.439(4)
C1 C2 1.445(4)
C1 P 1.784(3)
C1 Fe 2.026(3)
C2 C3 1.418(4)
C2 Fe 2.033(3)
C2 H2 0.9500
C3 C4 1.426(5)
C3 Fe 2.054(3)
C3 H3 0.9500
C4 C5 1.419(4)
C4 Fe 2.060(3)
C4 H4 0.9500
C5 Fe 2.039(3)
C5 H5 0.9500
C6 C10 1.414(4)
C6 C7 1.419(4)
C6 Fe 2.046(3)
C6 H6 0.9500
C7 C8 1.421(4)
C7 Fe 2.050(3)
C7 H7 0.9500
C8 C9 1.421(5)
C8 Fe 2.058(3)
C8 H8 0.9500
C9 C10 1.422(4)
C9 Fe 2.054(3)
C9 H9 0.9500
C10 Fe 2.048(3)
C10 H10 0.9500
C11 C16 1.392(4)
C11 C12 1.397(4)
C11 P 1.811(3)
C12 C13 1.380(4)
C12 H12 0.9500
C13 C14 1.374(5)
C13 H13 0.9500
C14 C15 1.385(5)
C14 H14 0.9500
C15 C16 1.387(4)
C15 H15 0.9500
C16 H16 0.9500
C17 C22 1.400(4)
C17 C18 1.405(4)
C17 P 1.831(3)
C18 C19 1.381(4)
C18 H18 0.9500
C19 C20 1.381(4)
C19 H19 0.9500
C20 C21 1.393(4)
C20 H20 0.9500
C21 C22 1.377(4)
C21 H21 0.9500
C22 Br 1.909(3)
P B 1.930(3)
B H1A 0.9800
B H1B 0.9800
B H1C 0.9800
